data_4342302
loop_
_publ_author_name
'Yazdani, Abdolreza'
'Janzen, Nancy'
'Banevicius, Laura'
'Czorny, Shannon'
'Valliant, John F.'

_publ_section_title
;
 Imidazole-based [2 + 1] re(i)/(99m)tc(i) complexes as isostructural
 nuclear and optical probes.
;
_journal_issue 4
_journal_name_full 'Inorganic chemistry'
_journal_page_first 1728
_journal_page_last 1736
_journal_paper_doi 10.1021/ic502663p
_journal_volume 54
_journal_year 2015
_chemical_formula_moiety 'C36 H30 Cl6 N8 Na4 O22 P4 Re2, 1.52(H O), 12(H2 O), 0.48(O)'
_chemical_formula_sum 'C36 H60 Cl6 N8 Na4 O36 P4 Re2'
_chemical_formula_weight 1979.84
_chemical_name_systematic
; 
 ? 
;
_space_group_crystal_system triclinic
_space_group_IT_number 2
_space_group_name_Hall '-P 1'
_space_group_name_H-M_alt 'P -1'
_symmetry_space_group_name_Hall '-P 1'
_symmetry_space_group_name_H-M 'P -1'
_atom_sites_solution_hydrogens mixed
_audit_creation_method SHELXL-2013
_cell_angle_alpha 92.108(2)
_cell_angle_beta 92.974(2)
_cell_angle_gamma 94.718(2)
_cell_formula_units_Z 1
_cell_length_a 7.8523(9)
_cell_length_b 8.8092(9)
_cell_length_c 23.923(3)
_cell_measurement_reflns_used 6984
_cell_measurement_temperature 173(2)
_cell_measurement_theta_max 31.44
_cell_measurement_theta_min 2.44
_cell_volume 1645.6(3)
_computing_cell_refinement 'Bruker SAINT'
_computing_data_collection 'Bruker APEX2'
_computing_data_reduction 'Bruker SAINT'
_computing_molecular_graphics 'Bruker SHELXTL'
_computing_publication_material 'Bruker SHELXTL'
_computing_structure_refinement 'SHELXL-2013 (Sheldrick, 2013)'
_computing_structure_solution 'SHELXS-97 (Sheldrick, 2008)'
_diffrn_ambient_temperature 173(2)
_diffrn_measured_fraction_theta_full 0.971
_diffrn_measured_fraction_theta_max 0.996
_diffrn_measurement_device_type 'Bruker APEX-II CCD'
_diffrn_measurement_method '\f and \w scans'
_diffrn_radiation_type MoK\a
_diffrn_radiation_wavelength 0.71073
_diffrn_reflns_av_R_equivalents 0.0260
_diffrn_reflns_av_unetI/netI 0.0302
_diffrn_reflns_Laue_measured_fraction_full 0.971
_diffrn_reflns_Laue_measured_fraction_max 0.996
_diffrn_reflns_limit_h_max 9
_diffrn_reflns_limit_h_min -9
_diffrn_reflns_limit_k_max 5
_diffrn_reflns_limit_k_min -10
_diffrn_reflns_limit_l_max 28
_diffrn_reflns_limit_l_min -28
_diffrn_reflns_number 17373
_diffrn_reflns_point_group_measured_fraction_full 0.971
_diffrn_reflns_point_group_measured_fraction_max 0.996
_diffrn_reflns_theta_full 25.242
_diffrn_reflns_theta_max 24.999
_diffrn_reflns_theta_min 2.322
_exptl_absorpt_coefficient_mu 4.141
_exptl_absorpt_correction_T_max 0.8511
_exptl_absorpt_correction_T_min 0.4521
_exptl_absorpt_correction_type numerical
_exptl_absorpt_process_details SADABS
_exptl_crystal_colour yellow
_exptl_crystal_density_diffrn 1.998
_exptl_crystal_density_meas ?
_exptl_crystal_description plate
_exptl_crystal_F_000 974
_exptl_crystal_size_max 0.252
_exptl_crystal_size_mid 0.183
_exptl_crystal_size_min 0.030
_refine_diff_density_max 1.236
_refine_diff_density_min -1.234
_refine_diff_density_rms 0.190
_refine_ls_extinction_method none
_refine_ls_goodness_of_fit_ref 1.063
_refine_ls_hydrogen_treatment constr
_refine_ls_matrix_type full
_refine_ls_number_parameters 469
_refine_ls_number_reflns 5794
_refine_ls_number_restraints 54
_refine_ls_restrained_S_all 1.060
_refine_ls_R_factor_all 0.0416
_refine_ls_R_factor_gt 0.0374
_refine_ls_shift/su_max 0.003
_refine_ls_shift/su_mean 0.000
_refine_ls_structure_factor_coef Fsqd
_refine_ls_weighting_details 'w=1/[\s^2^(Fo^2^)+(0.0566P)^2^+16.0017P] where P=(Fo^2^+2Fc^2^)/3'
_refine_ls_weighting_scheme calc
_refine_ls_wR_factor_gt 0.1048
_refine_ls_wR_factor_ref 0.1065
_reflns_Friedel_coverage 0.000
_reflns_number_gt 5323
_reflns_number_total 5794
_reflns_threshold_expression 'I > 2\s(I)'
_cod_data_source_file ic502663p_si_002.cif
_cod_data_source_block R87a_0m_a
_cod_depositor_comments
;
The following automatic conversions were performed:

'_exptl_crystal_density_meas' value 'not measured' was changed to '?'
- the value is perceived as not measured.

Automatic conversion script
Id: cif_fix_values 3008 2015-01-20 13:52:24Z robertas 

 Adding full bibliography for 4342302--4342303.cif.

2024-02-02
Z value and formula fixed to values more according to usual
chemical conventions.                 miguel
;
_cod_original_formula_sum 'C18 H30 Cl3 N4 Na2 O18 P2 Re'
_cod_original_formula_weight 989.92
_cod_original_formula_units_Z 2
_cod_database_code 4342302
_shelx_space_group_comment
; 
The symmetry employed for this shelxl refinement is uniquely defined 
by the following loop, which should always be used as a source of 
symmetry information in preference to the above space-group names. 
They are only intended as comments. 
;
_shelx_estimated_absorpt_t_min 0.422
_shelx_estimated_absorpt_t_max 0.886
_shelxl_version_number 2013-3

loop_
_space_group_symop_operation_xyz
'x, y, z'
'-x, -y, -z'

loop_
_atom_site_label
_atom_site_type_symbol
_atom_site_fract_x
_atom_site_fract_y
_atom_site_fract_z
_atom_site_U_iso_or_equiv
_atom_site_adp_type
_atom_site_occupancy
_atom_site_site_symmetry_order
_atom_site_calc_flag
_atom_site_refinement_flags_posn
_atom_site_refinement_flags_adp
_atom_site_refinement_flags_occupancy
_atom_site_disorder_assembly
_atom_site_disorder_group
Re1 Re 0.20804(3) 0.15878(3) 0.07914(2) 0.01150(10) Uani 1 1 d . . . . .
P1 P 0.13697(19) 0.10626(16) 0.41129(6) 0.0031(3) Uani 1 1 d . . . . .
P2 P 0.29887(19) 0.40452(16) 0.36203(6) 0.0056(3) Uani 1 1 d . . . . .
O7 O 0.1464(5) 0.4993(5) 0.35939(18) 0.0089(9) Uani 1 1 d . . . . .
O4 O 0.3509(5) 0.1205(5) 0.32703(18) 0.0085(9) Uani 1 1 d . U . . .
O5 O 0.4191(5) 0.4266(5) 0.31445(18) 0.0110(9) Uani 1 1 d . U . . .
O3 O 0.3265(7) 0.0308(6) -0.0328(2) 0.0232(11) Uani 1 1 d . . . . .
O1 O -0.1053(7) 0.2880(6) 0.0218(2) 0.0254(12) Uani 1 1 d . . . . .
O2 O -0.0007(7) -0.1484(6) 0.0932(2) 0.0265(12) Uani 1 1 d . . . . .
O10 O 0.2959(5) 0.0718(4) 0.44580(17) 0.0058(8) Uani 1 1 d . . . . .
O6 O 0.3974(6) 0.4216(4) 0.41885(18) 0.0092(9) Uani 1 1 d . . . . .
O8 O 0.0234(5) 0.2144(4) 0.43969(17) 0.0061(8) Uani 1 1 d . . . . .
O9 O 0.0326(5) -0.0405(4) 0.38817(17) 0.0061(8) Uani 1 1 d . . . . .
N1 N 0.1444(7) 0.2456(6) 0.1611(2) 0.0129(11) Uani 1 1 d . . . . .
N2 N 0.0938(7) 0.2483(6) 0.2501(2) 0.0087(11) Uani 1 1 d . . . . .
N3 N 0.3771(7) 0.3681(6) 0.0807(2) 0.0149(12) Uani 1 1 d . . . . .
C8 C 0.2137(7) 0.2029(6) 0.3485(2) 0.0041(11) Uani 1 1 d . U . . .
C6 C 0.0802(8) 0.3949(7) 0.2328(3) 0.0121(13) Uani 1 1 d . . . . .
H6 H 0.0535 0.4804 0.2551 0.015 Uiso 1 1 calc R U . . .
C7 C 0.0601(7) 0.1878(7) 0.3055(2) 0.0059(12) Uani 1 1 d . . . . .
H7A H 0.0195 0.0786 0.3002 0.007 Uiso 1 1 calc R U . . .
H7B H -0.0337 0.2413 0.3212 0.007 Uiso 1 1 calc R U . . .
C5 C 0.1125(8) 0.3919(7) 0.1782(3) 0.0127(13) Uani 1 1 d . . . . .
H5 H 0.1134 0.4771 0.1550 0.015 Uiso 1 1 calc R U . . .
C2 C 0.0751(9) -0.0325(8) 0.0874(3) 0.0185(15) Uani 1 1 d . . . . .
C4 C 0.1309(9) 0.1633(8) 0.2061(3) 0.0151(14) Uani 1 1 d . . . . .
H4 H 0.1458 0.0575 0.2068 0.018 Uiso 1 1 calc R U . . .
N4 N 0.436(3) 0.111(3) 0.129(2) 0.0168(17) Uani 0.754(10) 1 d D . P A 1
C10 C 0.4457(19) -0.0171(14) 0.1567(9) 0.024(5) Uani 0.754(10) 1 d D . P A 1
H10 H 0.3686 -0.1030 0.1457 0.028 Uiso 0.754(10) 1 calc R U P A 1
C11 C 0.5645(13) -0.0291(12) 0.2016(5) 0.027(3) Uani 0.754(10) 1 d D . P A 1
H11 H 0.5696 -0.1216 0.2206 0.033 Uiso 0.754(10) 1 calc R U P A 1
C12 C 0.6728(14) 0.0957(13) 0.2172(5) 0.033(3) Uani 0.754(10) 1 d D U P A 1
H12 H 0.7512 0.0921 0.2486 0.040 Uiso 0.754(10) 1 calc R U P A 1
C13 C 0.6694(13) 0.2278(12) 0.1875(5) 0.028(2) Uani 0.754(10) 1 d D U P A 1
H13 H 0.7497 0.3127 0.1969 0.034 Uiso 0.754(10) 1 calc R U P A 1
C14 C 0.5471(13) 0.2337(11) 0.1442(4) 0.017(3) Uani 0.754(10) 1 d D . P A 1
N4A N 0.427(10) 0.102(8) 0.127(7) 0.0168(17) Uani 0.246(10) 1 d D . P A 2
C10A C 0.446(5) -0.037(5) 0.146(4) 0.024(5) Uani 0.246(10) 1 d D . P A 2
H10A H 0.3510 -0.1114 0.1430 0.028 Uiso 0.246(10) 1 calc R U P A 2
C11A C 0.600(4) -0.076(3) 0.1719(16) 0.027(3) Uani 0.246(10) 1 d D . P A 2
H11A H 0.6149 -0.1773 0.1818 0.033 Uiso 0.246(10) 1 calc R U P A 2
C12A C 0.728(3) 0.038(3) 0.1818(14) 0.033(3) Uani 0.246(10) 1 d D U P A 2
H12A H 0.8231 0.0225 0.2065 0.040 Uiso 0.246(10) 1 calc R U P A 2
C13A C 0.719(3) 0.176(3) 0.1560(14) 0.028(2) Uani 0.246(10) 1 d D U P A 2
H13A H 0.8163 0.2475 0.1565 0.034 Uiso 0.246(10) 1 calc R U P A 2
C14A C 0.565(4) 0.206(3) 0.1295(17) 0.017(3) Uani 0.246(10) 1 d D . P A 2
C3 C 0.2819(9) 0.0799(8) 0.0093(3) 0.0172(15) Uani 1 1 d . . . . .
C15 C 0.5263(9) 0.3688(8) 0.1116(3) 0.0198(15) Uani 1 1 d . . . . .
C19 C 0.3413(10) 0.4964(8) 0.0549(3) 0.0200(15) Uani 1 1 d . . . . .
H19 H 0.2356 0.4974 0.0337 0.024 Uiso 1 1 calc R U . . .
C18 C 0.4532(10) 0.6262(8) 0.0582(3) 0.0242(17) Uani 1 1 d . . . . .
H18 H 0.4230 0.7155 0.0403 0.029 Uiso 1 1 calc R U . . .
C16 C 0.6444(10) 0.4942(9) 0.1145(3) 0.0264(17) Uani 1 1 d . . . . .
H16 H 0.7506 0.4905 0.1350 0.032 Uiso 1 1 calc R U . . .
C17 C 0.6089(10) 0.6257(9) 0.0875(3) 0.0251(17) Uani 1 1 d . . . . .
H17 H 0.6894 0.7126 0.0892 0.030 Uiso 1 1 calc R U . . .
C1 C 0.0110(10) 0.2373(8) 0.0425(3) 0.0189(15) Uani 1 1 d . . . . .
Na1S Na 0.0665(5) 0.2793(5) 0.54966(18) 0.0498(10) Uani 1 1 d . . . . .
Na2S Na 0.3019(5) -0.0656(5) 0.54614(18) 0.0490(10) Uani 1 1 d . . . . .
O3W O 0.7509(6) 0.2139(5) 0.6648(2) 0.0150(10) Uani 1 1 d G . . . .
H3WA H 0.6579 0.2187 0.6827 0.022 Uiso 1 1 d G U . . .
H3WB H 0.7928 0.3056 0.6581 0.022 Uiso 1 1 d G U . . .
O2W O 0.8317(8) 0.2112(6) 0.7777(2) 0.0297(13) Uani 1 1 d G . . . .
H2WA H 0.7924 0.2404 0.8093 0.045 Uiso 1 1 d G U . . .
H2WB H 0.9413 0.2358 0.7783 0.045 Uiso 1 1 d G U . . .
O6W O 0.4268(6) 0.2915(5) 0.56620(18) 0.0104(9) Uani 1 1 d . . . . .
H6WA H 0.4536 0.2632 0.5998 0.016 Uiso 1 1 d R U . . .
H6WB H 0.4707 0.3845 0.5623 0.016 Uiso 1 1 d R U . . .
O4W O -0.2291(5) 0.4200(5) 0.50425(18) 0.0091(9) Uani 1 1 d . . . . .
H4WA H -0.2698 0.4790 0.5304 0.014 Uiso 1 1 d R U . . .
H4WB H -0.3106 0.3487 0.4923 0.014 Uiso 1 1 d R U . . .
O11W O 0.4659(7) 0.5921(7) 0.2235(2) 0.0287(13) Uani 1 1 d G . . . .
H11B H 0.4332 0.5214 0.2460 0.043 Uiso 1 1 d G U . . .
H11C H 0.4587 0.6813 0.2397 0.043 Uiso 1 1 d G U . . .
O10W O 0.1845(8) 0.3255(7) 0.7581(3) 0.0406(16) Uani 1 1 d G . . . .
H10B H 0.2807 0.3759 0.7695 0.061 Uiso 1 1 d G U . . .
H10C H 0.1897 0.2952 0.7232 0.061 Uiso 1 1 d G U . . .
O9W O 0.2450(7) 0.5423(9) 0.6601(3) 0.0446(18) Uani 1 1 d G . . . .
H9WA H 0.2122 0.4680 0.6811 0.067 Uiso 1 1 d G U . . .
H9WB H 0.3504 0.5749 0.6698 0.067 Uiso 1 1 d G U . . .
Cl1S Cl 0.0732(3) 0.5440(3) 0.57970(10) 0.0407(5) Uani 1 1 d . . . . .
Cl2S Cl 0.4829(3) -0.2536(2) 0.52673(10) 0.0382(5) Uani 1 1 d . . . . .
Cl3S Cl 0.5153(3) 0.0648(3) 0.61274(11) 0.0417(5) Uani 1 1 d . . . . .
O1W O 0.2632(8) 0.1395(8) 0.6671(3) 0.015(2) Uiso 0.76(2) 1 d G . P B 1
H1WB H 0.1571 0.0919 0.6458 0.023 Uiso 0.76(2) 1 d G U P B 1
H1WC H 0.2820 -0.0054 0.6718 0.023 Uiso 0.76(2) 1 d G U P B 1
O1WA O 0.288(2) 0.0627(11) 0.6697(7) 0.016(7) Uiso 0.24(2) 1 d G . P B 2

loop_
_atom_site_aniso_label
_atom_site_aniso_U_11
_atom_site_aniso_U_22
_atom_site_aniso_U_33
_atom_site_aniso_U_23
_atom_site_aniso_U_13
_atom_site_aniso_U_12
Re1 0.01307(15) 0.01296(15) 0.00778(15) 0.00082(9) -0.00054(9) -0.00254(9)
P1 0.0040(7) 0.0015(7) 0.0036(7) 0.0014(5) -0.0005(6) -0.0013(5)
P2 0.0065(7) 0.0026(7) 0.0072(8) 0.0023(5) -0.0020(6) -0.0022(6)
O7 0.010(2) 0.0044(19) 0.012(2) 0.0030(16) -0.0030(17) 0.0009(16)
O4 0.006(2) 0.008(2) 0.012(2) 0.0017(17) 0.0056(17) 0.0048(16)
O5 0.004(2) 0.017(2) 0.012(2) 0.0071(18) 0.0021(17) -0.0035(17)
O3 0.027(3) 0.028(3) 0.014(3) -0.001(2) 0.006(2) 0.002(2)
O1 0.021(3) 0.028(3) 0.027(3) 0.004(2) -0.008(2) 0.005(2)
O2 0.032(3) 0.023(3) 0.022(3) 0.002(2) -0.003(2) -0.012(2)
O10 0.005(2) 0.0058(19) 0.007(2) 0.0034(16) -0.0030(16) -0.0004(15)
O6 0.013(2) 0.0041(19) 0.010(2) 0.0010(16) -0.0048(18) -0.0027(16)
O8 0.009(2) 0.0034(19) 0.006(2) 0.0013(16) 0.0023(17) 0.0002(16)
O9 0.010(2) 0.0031(19) 0.005(2) 0.0001(15) 0.0019(16) -0.0029(16)
N1 0.017(3) 0.014(3) 0.007(3) 0.003(2) -0.002(2) -0.002(2)
N2 0.013(3) 0.008(2) 0.004(3) 0.002(2) -0.003(2) -0.003(2)
N3 0.016(3) 0.019(3) 0.010(3) 0.003(2) 0.003(2) -0.004(2)
C8 0.0037(18) 0.0039(17) 0.0050(18) 0.0010(15) -0.0002(15) 0.0017(15)
C6 0.013(3) 0.010(3) 0.012(3) 0.004(2) -0.004(3) -0.003(2)
C7 0.006(3) 0.008(3) 0.004(3) 0.003(2) 0.000(2) -0.002(2)
C5 0.015(3) 0.011(3) 0.012(3) 0.006(2) -0.004(3) -0.002(2)
C2 0.022(4) 0.021(4) 0.011(3) 0.001(3) -0.002(3) 0.000(3)
C4 0.018(4) 0.013(3) 0.014(3) -0.001(3) -0.002(3) 0.002(3)
N4 0.013(4) 0.016(4) 0.021(5) 0.005(5) 0.000(3) 0.000(2)
C10 0.019(4) 0.019(5) 0.034(11) 0.005(6) -0.001(4) 0.001(4)
C11 0.017(5) 0.028(6) 0.038(7) 0.020(5) -0.006(5) 0.003(4)
C12 0.022(4) 0.038(4) 0.039(5) 0.013(4) -0.008(4) -0.002(4)
C13 0.020(4) 0.031(4) 0.032(5) 0.007(4) -0.010(4) -0.002(3)
C14 0.012(4) 0.022(5) 0.017(7) -0.001(4) 0.001(4) -0.004(4)
N4A 0.013(4) 0.016(4) 0.021(5) 0.005(5) 0.000(3) 0.000(2)
C10A 0.019(4) 0.019(5) 0.034(11) 0.005(6) -0.001(4) 0.001(4)
C11A 0.017(5) 0.028(6) 0.038(7) 0.020(5) -0.006(5) 0.003(4)
C12A 0.022(4) 0.038(4) 0.039(5) 0.013(4) -0.008(4) -0.002(4)
C13A 0.020(4) 0.031(4) 0.032(5) 0.007(4) -0.010(4) -0.002(3)
C14A 0.012(4) 0.022(5) 0.017(7) -0.001(4) 0.001(4) -0.004(4)
C3 0.016(3) 0.015(3) 0.020(4) 0.005(3) -0.003(3) -0.003(3)
C15 0.020(4) 0.022(4) 0.017(4) 0.006(3) 0.000(3) -0.002(3)
C19 0.021(4) 0.024(4) 0.014(4) 0.004(3) 0.002(3) 0.000(3)
C18 0.033(4) 0.014(3) 0.026(4) 0.007(3) 0.005(3) 0.000(3)
C16 0.021(4) 0.031(4) 0.026(4) 0.006(3) -0.004(3) -0.007(3)
C17 0.027(4) 0.021(4) 0.026(4) 0.002(3) 0.005(3) -0.008(3)
C1 0.024(4) 0.018(3) 0.014(4) -0.002(3) 0.000(3) -0.003(3)
Na1S 0.053(2) 0.045(2) 0.051(2) 0.0026(18) 0.000(2) 0.0021(18)
Na2S 0.046(2) 0.046(2) 0.055(3) 0.0025(19) -0.0005(19) 0.0040(18)
O3W 0.015(2) 0.009(2) 0.021(3) 0.0046(19) 0.003(2) 0.0003(18)
O2W 0.036(3) 0.024(3) 0.028(3) 0.006(2) 0.002(3) 0.000(2)
O6W 0.014(2) 0.005(2) 0.011(2) 0.0027(17) -0.0032(18) -0.0032(17)
O4W 0.009(2) 0.007(2) 0.010(2) -0.0013(16) -0.0029(17) -0.0014(16)
O11W 0.025(3) 0.033(3) 0.027(3) 0.009(2) 0.002(2) -0.009(2)
O10W 0.022(3) 0.035(3) 0.064(5) -0.002(3) -0.004(3) 0.004(3)
O9W 0.016(3) 0.087(5) 0.031(4) 0.022(3) -0.006(3) -0.003(3)
Cl1S 0.0412(13) 0.0359(11) 0.0450(13) 0.0031(10) 0.0014(10) 0.0036(9)
Cl2S 0.0362(12) 0.0352(11) 0.0424(13) 0.0023(9) -0.0014(10) 0.0010(9)
Cl3S 0.0390(13) 0.0380(12) 0.0483(14) 0.0064(10) -0.0001(10) 0.0030(10)

loop_
_atom_type_symbol
_atom_type_description
_atom_type_scat_dispersion_real
_atom_type_scat_dispersion_imag
_atom_type_scat_source
C C 0.0033 0.0016 'International Tables Vol C Tables 4.2.6.8 and 6.1.1.4'
H H 0.0000 0.0000 'International Tables Vol C Tables 4.2.6.8 and 6.1.1.4'
N N 0.0061 0.0033 'International Tables Vol C Tables 4.2.6.8 and 6.1.1.4'
O O 0.0106 0.0060 'International Tables Vol C Tables 4.2.6.8 and 6.1.1.4'
P P 0.1023 0.0942 'International Tables Vol C Tables 4.2.6.8 and 6.1.1.4'
Re Re -1.0185 7.2310 'International Tables Vol C Tables 4.2.6.8 and 6.1.1.4'
Cl Cl 0.1484 0.1585 'International Tables Vol C Tables 4.2.6.8 and 6.1.1.4'
Na Na 0.0362 0.0249 'International Tables Vol C Tables 4.2.6.8 and 6.1.1.4'

loop_
_geom_angle_atom_site_label_1
_geom_angle_atom_site_label_2
_geom_angle_atom_site_label_3
_geom_angle
_geom_angle_site_symmetry_1
_geom_angle_site_symmetry_3
C3 Re1 C1 91.9(3) . .
C3 Re1 C2 89.0(3) . .
C1 Re1 C2 89.5(3) . .
C3 Re1 N4A 95(6) . .
C1 Re1 N4A 172(4) . .
C2 Re1 N4A 95.8(9) . .
C3 Re1 N4 95.5(18) . .
C1 Re1 N4 169.4(12) . .
C2 Re1 N4 98.2(4) . .
C3 Re1 N1 175.5(3) . .
C1 Re1 N1 92.4(3) . .
C2 Re1 N1 92.1(3) . .
N4A Re1 N1 81(6) . .
N4 Re1 N1 80.1(17) . .
C3 Re1 N3 94.9(2) . .
C1 Re1 N3 97.3(3) . .
C2 Re1 N3 172.0(3) . .
N4A Re1 N3 77.0(9) . .
N4 Re1 N3 74.6(3) . .
N1 Re1 N3 83.4(2) . .
O10 P1 O8 115.3(2) . .
O10 P1 O9 111.9(2) . .
O8 P1 O9 111.3(2) . .
O10 P1 C8 106.3(2) . .
O8 P1 C8 106.3(2) . .
O9 P1 C8 105.0(2) . .
O7 P2 O5 115.0(2) . .
O7 P2 O6 112.4(3) . .
O5 P2 O6 111.1(3) . .
O7 P2 C8 106.7(2) . .
O5 P2 C8 101.3(3) . .
O6 P2 C8 109.7(2) . .
P1 O10 Na2S 126.1(2) . .
P1 O8 Na1S 120.3(2) . .
P1 O8 Na2S 110.3(2) . 2_556
Na1S O8 Na2S 90.80(17) . 2_556
P1 O9 Na1S 124.8(2) . 2_556
C4 N1 C5 105.6(5) . .
C4 N1 Re1 124.9(5) . .
C5 N1 Re1 129.5(4) . .
C4 N2 C6 107.8(5) . .
C4 N2 C7 124.0(5) . .
C6 N2 C7 128.0(5) . .
C19 N3 C15 118.5(6) . .
C19 N3 Re1 125.0(5) . .
C15 N3 Re1 116.5(4) . .
O4 C8 C7 109.3(5) . .
O4 C8 P2 107.5(4) . .
C7 C8 P2 111.9(4) . .
O4 C8 P1 108.1(4) . .
C7 C8 P1 105.5(4) . .
P2 C8 P1 114.4(3) . .
C5 C6 N2 106.0(6) . .
C5 C6 H6 127.0 . .
N2 C6 H6 127.0 . .
N2 C7 C8 115.5(5) . .
N2 C7 H7A 108.4 . .
C8 C7 H7A 108.4 . .
N2 C7 H7B 108.4 . .
C8 C7 H7B 108.4 . .
H7A C7 H7B 107.5 . .
C6 C5 N1 109.5(5) . .
C6 C5 H5 125.3 . .
N1 C5 H5 125.3 . .
O2 C2 Re1 178.0(7) . .
N1 C4 N2 111.1(6) . .
N1 C4 H4 124.5 . .
N2 C4 H4 124.5 . .
C10 N4 C14 118.5(17) . .
C10 N4 Re1 122.4(8) . .
C14 N4 Re1 116.0(9) . .
N4 C10 C11 122.6(12) . .
N4 C10 H10 118.7 . .
C11 C10 H10 118.7 . .
C12 C11 C10 118.0(9) . .
C12 C11 H11 121.0 . .
C10 C11 H11 121.0 . .
C11 C12 C13 120.5(9) . .
C11 C12 H12 119.8 . .
C13 C12 H12 119.8 . .
C14 C13 C12 118.8(9) . .
C14 C13 H13 120.6 . .
C12 C13 H13 120.6 . .
N4 C14 C13 121.5(10) . .
N4 C14 C15 114.8(11) . .
C13 C14 C15 123.7(9) . .
C10A N4A C14A 119(2) . .
C10A N4A Re1 123.9(19) . .
C14A N4A Re1 117(2) . .
N4A C10A C11A 122.4(11) . .
N4A C10A H10A 118.8 . .
C11A C10A H10A 118.8 . .
C12A C11A C10A 117.5(11) . .
C12A C11A H11A 121.2 . .
C10A C11A H11A 121.2 . .
C11A C12A C13A 120.1(12) . .
C11A C12A H12A 120.0 . .
C13A C12A H12A 120.0 . .
C14A C13A C12A 118.4(11) . .
C14A C13A H13A 120.8 . .
C12A C13A H13A 120.8 . .
N4A C14A C13A 121.4(10) . .
N4A C14A C15 115(3) . .
C13A C14A C15 123(2) . .
O3 C3 Re1 179.4(6) . .
N3 C15 C16 121.2(7) . .
N3 C15 C14 115.6(7) . .
C16 C15 C14 123.1(7) . .
N3 C15 C14A 112.5(12) . .
C16 C15 C14A 124.6(13) . .
N3 C19 C18 122.2(7) . .
N3 C19 H19 118.9 . .
C18 C19 H19 118.9 . .
C17 C18 C19 119.7(7) . .
C17 C18 H18 120.1 . .
C19 C18 H18 120.1 . .
C15 C16 C17 120.4(7) . .
C15 C16 H16 119.8 . .
C17 C16 H16 119.8 . .
C18 C17 C16 117.9(7) . .
C18 C17 H17 121.1 . .
C16 C17 H17 121.1 . .
O1 C1 Re1 177.9(6) . .
Cl1S Na1S O8 116.94(19) . .
Cl1S Na1S O9 125.3(2) . 2_556
O8 Na1S O9 112.73(19) . 2_556
Cl1S Na1S O6W 90.03(16) . .
O8 Na1S O6W 101.56(19) . .
O9 Na1S O6W 101.45(18) 2_556 .
Cl1S Na1S O4W 68.37(14) . .
O8 Na1S O4W 70.21(16) . .
O9 Na1S O4W 110.55(19) 2_556 .
O6W Na1S O4W 147.7(2) . .
Cl1S Na1S Na2S 146.10(18) . .
O8 Na1S Na2S 82.46(15) . .
O9 Na1S Na2S 60.12(13) 2_556 .
O6W Na1S Na2S 57.64(13) . .
O4W Na1S Na2S 145.01(17) . .
Cl1S Na1S Na2S 124.00(17) . 2_556
O8 Na1S Na2S 46.10(13) . 2_556
O9 Na1S Na2S 77.77(14) 2_556 2_556
O6W Na1S Na2S 139.44(17) . 2_556
O4W Na1S Na2S 55.64(12) . 2_556
Na2S Na1S Na2S 89.70(12) . 2_556
Cl2S Na2S Cl3S 91.28(16) . .
Cl2S Na2S O10 99.60(18) . .
Cl3S Na2S O10 111.47(18) . .
Cl2S Na2S O8 106.91(17) . 2_556
Cl3S Na2S O8 131.9(2) . 2_556
O10 Na2S O8 108.82(18) . 2_556
Cl2S Na2S Na1S 166.23(19) . .
Cl3S Na2S Na1S 88.43(14) . .
O10 Na2S Na1S 67.83(14) . .
O8 Na2S Na1S 83.27(14) 2_556 .
Cl2S Na2S Na1S 91.10(15) . 2_556
Cl3S Na2S Na1S 174.96(19) . 2_556
O10 Na2S Na1S 72.47(14) . 2_556
O8 Na2S Na1S 43.09(12) 2_556 2_556
Na1S Na2S Na1S 90.30(12) . 2_556
Cl2S Na2S Na2S 65.00(13) . 2_656
Cl3S Na2S Na2S 75.04(14) . 2_656
O10 Na2S Na2S 51.54(13) . 2_656
O8 Na2S Na2S 153.0(2) 2_556 2_656
Na1S Na2S Na2S 101.71(16) . 2_656
Na1S Na2S Na2S 109.99(17) 2_556 2_656
H3WA O3W H3WB 109.5 . .
H2WA O2W H2WB 109.4 . .
Na1S O6W H6WA 109.5 . .
Na1S O6W H6WB 109.6 . .
H6WA O6W H6WB 109.4 . .
Na1S O4W H4WA 110.2 . .
Na1S O4W H4WB 110.0 . .
H4WA O4W H4WB 108.7 . .
H11B O11W H11C 109.5 . .
H10B O10W H10C 109.5 . .
H9WA O9W H9WB 109.5 . .
H1WB O1W H1WC 78.6 . .

loop_
_geom_bond_atom_site_label_1
_geom_bond_atom_site_label_2
_geom_bond_distance
_geom_bond_site_symmetry_2
Re1 C3 1.921(7) .
Re1 C1 1.929(8) .
Re1 C2 1.930(7) .
Re1 N4A 2.120(19) .
Re1 N4 2.173(8) .
Re1 N1 2.175(6) .
Re1 N3 2.180(5) .
P1 O10 1.518(4) .
P1 O8 1.523(4) .
P1 O9 1.541(4) .
P1 C8 1.857(6) .
P2 O7 1.515(4) .
P2 O5 1.524(4) .
P2 O6 1.525(4) .
P2 C8 1.856(6) .
O4 C8 1.453(7) .
O3 C3 1.164(9) .
O1 C1 1.147(9) .
O2 C2 1.156(9) .
O10 Na2S 2.728(6) .
O8 Na1S 2.670(6) .
O8 Na2S 2.816(6) 2_556
O9 Na1S 2.707(6) 2_556
N1 C4 1.324(9) .
N1 C5 1.385(9) .
N2 C4 1.328(9) .
N2 C6 1.381(8) .
N2 C7 1.474(7) .
N3 C19 1.351(9) .
N3 C15 1.351(9) .
C8 C7 1.538(8) .
C6 C5 1.344(10) .
C6 H6 0.9500 .
C7 H7A 0.9900 .
C7 H7B 0.9900 .
C5 H5 0.9500 .
C4 H4 0.9500 .
N4 C10 1.343(14) .
N4 C14 1.358(17) .
C10 C11 1.398(14) .
C10 H10 0.9500 .
C11 C12 1.362(14) .
C11 H11 0.9500 .
C12 C13 1.386(14) .
C12 H12 0.9500 .
C13 C14 1.382(12) .
C13 H13 0.9500 .
C14 C15 1.462(11) .
N4A C10A 1.343(14) .
N4A C14A 1.358(19) .
C10A C11A 1.399(15) .
C10A H10A 0.9500 .
C11A C12A 1.362(15) .
C11A H11A 0.9500 .
C12A C13A 1.388(15) .
C12A H12A 0.9500 .
C13A C14A 1.383(13) .
C13A H13A 0.9500 .
C14A C15 1.56(2) .
C15 C16 1.380(10) .
C19 C18 1.381(10) .
C19 H19 0.9500 .
C18 C17 1.378(11) .
C18 H18 0.9500 .
C16 C17 1.387(11) .
C16 H16 0.9500 .
C17 H17 0.9500 .
Na1S Cl1S 2.410(5) .
Na1S O9 2.707(6) 2_556
Na1S O6W 2.829(6) .
Na1S O4W 2.900(6) .
Na1S Na2S 3.684(6) .
Na1S Na2S 3.907(6) 2_556
Na2S Cl2S 2.319(5) .
Na2S Cl3S 2.437(5) .
Na2S O8 2.816(6) 2_556
Na2S Na1S 3.907(6) 2_556
Na2S Na2S 4.025(8) 2_656
O3W H3WA 0.8700 .
O3W H3WB 0.8701 .
O2W H2WA 0.8700 .
O2W H2WB 0.8700 .
O6W H6WA 0.8718 .
O6W H6WB 0.8721 .
O4W H4WA 0.8879 .
O4W H4WB 0.8877 .
O11W H11B 0.8699 .
O11W H11C 0.8701 .
O10W H10B 0.8701 .
O10W H10C 0.8697 .
O9W H9WA 0.8699 .
O9W H9WB 0.8700 .
O1W H1WB 1.0059 .
O1W H1WC 1.3052 .

loop_
_geom_hbond_atom_site_label_D
_geom_hbond_atom_site_label_H
_geom_hbond_atom_site_label_A
_geom_hbond_distance_DH
_geom_hbond_distance_HA
_geom_hbond_distance_DA
_geom_hbond_angle_DHA
_geom_hbond_site_symmetry_A
C6 H6 O7 0.95 2.56 3.136(8) 119.3 .
C6 H6 O10W 0.95 2.65 3.359(9) 132.0 2_566
C4 H4 O2W 0.95 2.43 3.371(9) 171.6 2_656
C11 H11 O11W 0.95 2.59 3.428(11) 147.3 1_545
C19 H19 O1 0.95 2.60 3.300(9) 131.0 2_565
O3W H3WB O7 0.87 1.82 2.682(6) 172.8 2_666
O2W H2WB O10W 0.87 2.09 2.937(9) 163.2 1_655
O6W H6WA Cl3S 0.87 1.88 2.454(5) 121.5 .
O6W H6WA O1W 0.87 2.47 3.090(8) 128.1 .
O6W H6WB O6 0.87 1.95 2.780(6) 158.8 2_666
O4W H4WA O6 0.89 1.85 2.729(6) 168.1 2_566
O4W H4WB Cl2S 0.89 1.57 2.441(5) 166.5 2_556
O11W H11B O5 0.87 1.87 2.687(7) 156.1 .
O11W H11C O2W 0.87 2.56 3.021(9) 114.0 2_666
O10W H10B O11W 0.87 1.98 2.789(8) 153.4 2_666
O10W H10C O1W 0.87 2.02 2.802(10) 148.4 .
O10W H10C O1WA 0.87 2.57 3.257(15) 136.9 .
O9W H9WA O10W 0.87 2.28 3.107(10) 160.1 .
O9W H9WB O5 0.87 1.83 2.665(7) 160.1 2_666
O1W H1WB O9 1.01 1.68 2.677(7) 170.6 2_556

loop_
_geom_torsion_atom_site_label_1
_geom_torsion_atom_site_label_2
_geom_torsion_atom_site_label_3
_geom_torsion_atom_site_label_4
_geom_torsion
_geom_torsion_site_symmetry_4
O8 P1 O10 Na2S 61.6(3) .
O9 P1 O10 Na2S -66.9(3) .
C8 P1 O10 Na2S 179.0(3) .
O10 P1 O8 Na1S -14.0(3) .
O9 P1 O8 Na1S 114.8(3) .
C8 P1 O8 Na1S -131.4(3) .
O10 P1 O8 Na2S -117.5(2) 2_556
O9 P1 O8 Na2S 11.3(3) 2_556
C8 P1 O8 Na2S 125.1(2) 2_556
O10 P1 O9 Na1S 50.7(3) 2_556
O8 P1 O9 Na1S -79.8(3) 2_556
C8 P1 O9 Na1S 165.6(3) 2_556
O7 P2 C8 O4 155.8(4) .
O5 P2 C8 O4 35.2(4) .
O6 P2 C8 O4 -82.3(4) .
O7 P2 C8 C7 35.7(5) .
O5 P2 C8 C7 -84.9(4) .
O6 P2 C8 C7 157.7(4) .
O7 P2 C8 P1 -84.1(3) .
O5 P2 C8 P1 155.2(3) .
O6 P2 C8 P1 37.8(4) .
O10 P1 C8 O4 44.4(4) .
O8 P1 C8 O4 167.7(3) .
O9 P1 C8 O4 -74.3(4) .
O10 P1 C8 C7 161.2(4) .
O8 P1 C8 C7 -75.5(4) .
O9 P1 C8 C7 42.5(4) .
O10 P1 C8 P2 -75.3(3) .
O8 P1 C8 P2 48.0(4) .
O9 P1 C8 P2 166.0(3) .
C4 N2 C6 C5 -0.8(7) .
C7 N2 C6 C5 -175.9(6) .
C4 N2 C7 C8 97.0(7) .
C6 N2 C7 C8 -88.6(7) .
O4 C8 C7 N2 -60.2(6) .
P2 C8 C7 N2 58.8(6) .
P1 C8 C7 N2 -176.2(4) .
N2 C6 C5 N1 0.6(7) .
C4 N1 C5 C6 -0.2(7) .
Re1 N1 C5 C6 -179.3(4) .
C5 N1 C4 N2 -0.3(7) .
Re1 N1 C4 N2 178.8(4) .
C6 N2 C4 N1 0.7(8) .
C7 N2 C4 N1 176.1(5) .
C14 N4 C10 C11 0(6) .
Re1 N4 C10 C11 -159(3) .
N4 C10 C11 C12 1(4) .
C10 C11 C12 C13 -3(2) .
C11 C12 C13 C14 4.0(19) .
C10 N4 C14 C13 1(6) .
Re1 N4 C14 C13 161.6(18) .
C10 N4 C14 C15 -179(3) .
Re1 N4 C14 C15 -19(5) .
C12 C13 C14 N4 -3(4) .
C12 C13 C14 C15 177.2(10) .
C14A N4A C10A C11A 3(22) .
Re1 N4A C10A C11A 172(9) .
N4A C10A C11A C12A 7(14) .
C10A C11A C12A C13A -15(7) .
C11A C12A C13A C14A 13(5) .
C10A N4A C14A C13A -5(20) .
Re1 N4A C14A C13A -175(6) .
C10A N4A C14A C15 -174(12) .
Re1 N4A C14A C15 16(15) .
C12A C13A C14A N4A -2(12) .
C12A C13A C14A C15 165(3) .
C19 N3 C15 C16 -3.5(11) .
Re1 N3 C15 C16 178.5(6) .
C19 N3 C15 C14 172.4(7) .
Re1 N3 C15 C14 -5.6(9) .
C19 N3 C15 C14A -169.4(19) .
Re1 N3 C15 C14A 12.7(19) .
N4 C14 C15 N3 16(3) .
C13 C14 C15 N3 -164.3(10) .
N4 C14 C15 C16 -168(3) .
C13 C14 C15 C16 11.5(15) .
N4 C14 C15 C14A -67(6) .
C13 C14 C15 C14A 112(5) .
N4A C14A C15 N3 -19(10) .
C13A C14A C15 N3 173(3) .
N4A C14A C15 C16 176(9) .
C13A C14A C15 C16 7(5) .
N4A C14A C15 C14 85(10) .
C13A C14A C15 C14 -83(6) .
C15 N3 C19 C18 1.2(11) .
Re1 N3 C19 C18 179.0(5) .
N3 C19 C18 C17 1.6(12) .
N3 C15 C16 C17 2.9(12) .
C14 C15 C16 C17 -172.7(8) .
C14A C15 C16 C17 167(2) .
C19 C18 C17 C16 -2.2(12) .
C15 C16 C17 C18 0.0(12) .
